data_4330214
loop_
_publ_author_name
'Evgeny V. Tretyakov'
'Svyatoslav E. Tolstikov'
'Anastasiya O. Suvorova'
'Aleksey V. Polushkin'
'Galina V. Romanenko'
'Artem S. Bogomyakov'
'Sergey L. Veber'
'Matvey V. Fedin'
'Dmitry V. Stass'
'Edward Reijerse'
'Wolfgang Lubitz'
'Ekaterina M. Zueva'
'Victor I. Ovcharenko'

_publ_section_title
;
 Crucial Role of Paramagnetic Ligands for Magnetostructural Anomalies in
 "Breathing Crystals"
;
_journal_name_full 'Inorganic Chemistry'
_journal_page_first 9385
_journal_page_last 9394
_journal_paper_doi 10.1021/ic301149e
_journal_volume 51
_journal_year 2012
_chemical_formula_sum 'C22.5 H24 Cu F12 N2 O5'
_chemical_formula_weight 693.98
_chemical_name_systematic
; 
 ? 
;
_space_group_IT_number 2
_symmetry_cell_setting triclinic
_symmetry_space_group_name_Hall '-P 1'
_symmetry_space_group_name_H-M 'P -1'
_atom_sites_solution_hydrogens geom
_atom_sites_solution_primary direct
_atom_sites_solution_secondary difmap
_audit_creation_method SHELXL-97
_cell_angle_alpha 73.404(4)
_cell_angle_beta 74.656(3)
_cell_angle_gamma 68.615(4)
_cell_formula_units_Z 2
_cell_length_a 8.9180(5)
_cell_length_b 11.9412(7)
_cell_length_c 14.8834(9)
_cell_measurement_reflns_used 2425
_cell_measurement_temperature 85(2)
_cell_measurement_theta_max 21.09
_cell_measurement_theta_min 2.54
_cell_volume 1391.30(15)
_computing_cell_refinement 'Bruker SAINT'
_computing_data_collection 'Bruker APEX2'
_computing_data_reduction 'Bruker SAINT'
_computing_molecular_graphics 'Bruker SHELXTL'
_computing_publication_material 'Bruker SHELXTL'
_computing_structure_refinement 'SHELXL-97 (Sheldrick, 1997)'
_computing_structure_solution 'SHELXS-97 (Sheldrick, 1990)'
_diffrn_ambient_temperature 85(2)
_diffrn_measured_fraction_theta_full 0.985
_diffrn_measured_fraction_theta_max 0.985
_diffrn_measurement_device_type 'Bruker APEX-II CCD'
_diffrn_measurement_method '\f and \w scans'
_diffrn_radiation_monochromator graphite
_diffrn_radiation_source 'fine-focus sealed tube'
_diffrn_radiation_type MoK\a
_diffrn_radiation_wavelength 0.71073
_diffrn_reflns_av_R_equivalents 0.1240
_diffrn_reflns_av_sigmaI/netI 0.1953
_diffrn_reflns_limit_h_max 11
_diffrn_reflns_limit_h_min -11
_diffrn_reflns_limit_k_max 15
_diffrn_reflns_limit_k_min -15
_diffrn_reflns_limit_l_max 17
_diffrn_reflns_limit_l_min -19
_diffrn_reflns_number 19859
_diffrn_reflns_theta_full 28.25
_diffrn_reflns_theta_max 28.25
_diffrn_reflns_theta_min 2.49
_diffrn_standards_number 0
_exptl_absorpt_coefficient_mu 0.902
_exptl_absorpt_correction_T_max 0.9735
_exptl_absorpt_correction_T_min 0.7993
_exptl_absorpt_correction_type multi-scan
_exptl_crystal_colour light_green
_exptl_crystal_density_diffrn 1.657
_exptl_crystal_description needle
_exptl_crystal_F_000 700
_exptl_crystal_size_max 0.26
_exptl_crystal_size_mid 0.03
_exptl_crystal_size_min 0.03
_refine_diff_density_max 0.533
_refine_diff_density_min -0.579
_refine_diff_density_rms 0.080
_refine_ls_extinction_coef 0.0082(9)
_refine_ls_extinction_expression Fc^*^=kFc[1+0.001xFc^2^\l^3^/sin(2\q)]^-1/4^
_refine_ls_extinction_method SHELXL
_refine_ls_goodness_of_fit_ref 0.826
_refine_ls_hydrogen_treatment constr
_refine_ls_matrix_type full
_refine_ls_number_parameters 533
_refine_ls_number_reflns 6773
_refine_ls_number_restraints 11
_refine_ls_restrained_S_all 0.837
_refine_ls_R_factor_all 0.1765
_refine_ls_R_factor_gt 0.0568
_refine_ls_shift/su_max 0.002
_refine_ls_shift/su_mean 0.000
_refine_ls_structure_factor_coef Fsqd
_refine_ls_weighting_details 'calc w=1/[\s^2^(Fo^2^)+(0.0563P)^2^+0.0000P] where P=(Fo^2^+2Fc^2^)/3'
_refine_ls_weighting_scheme calc
_refine_ls_wR_factor_gt 0.1164
_refine_ls_wR_factor_ref 0.1504
_reflns_number_gt 2597
_reflns_number_total 6773
_reflns_threshold_expression >2sigma(I)
_cod_data_source_file ic301149e_si_002_30.cif
_cod_data_source_block 63as
_cod_original_cell_volume 1391.30(14)
_cod_original_formula_sum 'C22.50 H24 Cu F12 N2 O5'
_cod_database_code 4330214

loop_
_symmetry_equiv_pos_as_xyz
'x, y, z'
'-x, -y, -z'

loop_
_atom_site_label
_atom_site_type_symbol
_atom_site_fract_x
_atom_site_fract_y
_atom_site_fract_z
_atom_site_U_iso_or_equiv
_atom_site_adp_type
_atom_site_occupancy
_atom_site_symmetry_multiplicity
_atom_site_calc_flag
_atom_site_refinement_flags
_atom_site_disorder_assembly
_atom_site_disorder_group
Cu1 Cu 0.0000 -0.5000 0.5000 0.0348(2) Uani 1 2 d S . .
O1 O 0.1853(3) -0.6460(2) 0.48589(19) 0.0364(7) Uani 1 1 d . . .
C1 C 0.3991(6) -0.8012(6) 0.4203(5) 0.0634(16) Uani 1 1 d . . .
F1 F 0.5079(7) -0.7973(6) 0.4601(5) 0.0521(16) Uani 0.50 1 d P . .
F2 F 0.3411(9) -0.9011(6) 0.4878(8) 0.109(4) Uani 0.50 1 d P . .
F3 F 0.4495(12) -0.8589(10) 0.3539(8) 0.055(3) Uani 0.50 1 d P . .
F1A F 0.4040(12) -0.8547(7) 0.4924(5) 0.079(3) Uani 0.50 1 d P . .
F2A F 0.4637(17) -0.8302(11) 0.3340(9) 0.084(5) Uani 0.50 1 d P . .
F3A F 0.5357(8) -0.7360(7) 0.3919(6) 0.094(2) Uani 0.50 1 d P . .
C2 C 0.2509(5) -0.6813(4) 0.4083(3) 0.0403(11) Uani 1 1 d . . .
C3 C 0.2039(5) -0.6288(4) 0.3202(3) 0.0441(12) Uani 1 1 d . . .
H3A H 0.2702 -0.6608 0.2661 0.053 Uiso 1 1 calc R . .
C4 C 0.0622(5) -0.5307(4) 0.3094(3) 0.0396(11) Uani 1 1 d . . .
C5 C 0.0149(6) -0.4837(6) 0.2102(4) 0.0543(14) Uani 1 1 d . . .
F5 F -0.0380(17) -0.5683(12) 0.1923(11) 0.125(5) Uani 0.50 1 d P . .
F5A F -0.0754(11) -0.5388(10) 0.1984(9) 0.057(3) Uani 0.50 1 d P . .
F6A F -0.0943(11) -0.3568(10) 0.2001(8) 0.043(2) Uani 0.50 1 d P . .
F4 F 0.1437(4) -0.4849(3) 0.14157(19) 0.0931(12) Uani 1 1 d . . .
F6 F -0.0790(16) -0.3850(12) 0.1956(9) 0.078(4) Uani 0.50 1 d P . .
O2 O -0.0412(3) -0.4775(3) 0.37315(19) 0.0372(7) Uani 1 1 d . . .
Cu2 Cu 0.0000 0.0000 0.0000 0.0456(3) Uani 1 2 d S . .
O3 O -0.1708(3) 0.1465(2) 0.0346(2) 0.0449(8) Uani 1 1 d . . .
C6 C -0.3058(6) 0.3407(4) 0.0675(3) 0.0490(13) Uani 1 1 d . . .
F7 F -0.4125(11) 0.2905(7) 0.1415(7) 0.046(2) Uani 0.50 1 d P . .
F8 F -0.4084(11) 0.3629(9) 0.0103(8) 0.048(3) Uani 0.50 1 d P . .
F9 F -0.2822(3) 0.4426(2) 0.07241(19) 0.0636(8) Uani 1 1 d . . .
F8A F -0.3783(11) 0.3814(9) -0.0108(7) 0.032(2) Uani 0.50 1 d P . .
F7A F -0.3802(13) 0.3194(8) 0.1573(7) 0.079(4) Uani 0.50 1 d P . .
C7 C -0.1465(5) 0.2371(4) 0.0471(3) 0.0364(11) Uani 1 1 d . . .
C8 C 0.0000(6) 0.2536(4) 0.0464(3) 0.0456(12) Uani 1 1 d . . .
H8A H -0.0021 0.3283 0.0581 0.055 Uiso 1 1 calc R . .
C9 C 0.1510(6) 0.1629(5) 0.0291(3) 0.0471(13) Uani 1 1 d . . .
C10 C 0.3140(10) 0.1801(7) 0.0313(6) 0.086(2) Uani 1 1 d . . .
F10 F 0.2786(10) 0.3165(8) 0.0218(6) 0.064(3) Uani 0.50 1 d P . .
F11 F 0.4215(7) 0.1615(7) -0.0586(3) 0.0506(19) Uani 0.50 1 d P . .
F12 F 0.2855(15) 0.1734(15) 0.1462(8) 0.225(6) Uani 0.50 1 d P . .
F10A F 0.2924(12) 0.2719(10) 0.0572(7) 0.079(3) Uani 0.50 1 d P . .
F11A F 0.4256(10) 0.1469(9) 0.0175(15) 0.194(9) Uani 0.50 1 d P . .
F12A F 0.3893(9) 0.0826(7) 0.0914(4) 0.071(2) Uani 0.50 1 d P . .
O4 O 0.1803(4) 0.0631(3) 0.0086(2) 0.0534(9) Uani 1 1 d . . .
O1R O 0.1772(4) -0.3760(3) 0.4208(2) 0.0577(9) Uani 1 1 d . . .
C2R C 0.2332(6) -0.3200(5) 0.3417(4) 0.0567(14) Uani 1 1 d . A .
C3R C 0.4199(6) -0.3480(6) 0.3140(4) 0.0628(15) Uani 1 1 d . . .
C4R C 0.4925(14) -0.3239(16) 0.1986(8) 0.114(7) Uani 0.50 1 d P A 1
H4RA H 0.5035 -0.3948 0.1739 0.171 Uiso 0.50 1 calc PR A 1
H4RB H 0.6000 -0.3125 0.1871 0.171 Uiso 0.50 1 calc PR A 1
H4RC H 0.4173 -0.2499 0.1660 0.171 Uiso 0.50 1 calc PR A 1
C5R C 0.5112(18) -0.4930(12) 0.341(2) 0.260(18) Uani 0.50 1 d P A 1
H5RA H 0.4814 -0.5230 0.4098 0.389 Uiso 0.50 1 calc PR A 1
H5RB H 0.6299 -0.5088 0.3239 0.389 Uiso 0.50 1 calc PR A 1
H5RC H 0.4781 -0.5357 0.3062 0.389 Uiso 0.50 1 calc PR A 1
C6R C 0.4747(14) -0.2869(15) 0.3510(14) 0.124(7) Uani 0.50 1 d P A 1
H6RA H 0.4341 -0.2993 0.4199 0.185 Uiso 0.50 1 calc PR A 1
H6RB H 0.4365 -0.1991 0.3220 0.185 Uiso 0.50 1 calc PR A 1
H6RC H 0.5947 -0.3164 0.3389 0.185 Uiso 0.50 1 calc PR A 1
C41R C 0.4424(13) -0.2104(12) 0.2904(8) 0.068(4) Uani 0.50 1 d P A 2
H41A H 0.4093 -0.1793 0.3493 0.102 Uiso 0.50 1 calc PR A 2
H41B H 0.3737 -0.1539 0.2442 0.102 Uiso 0.50 1 calc PR A 2
H41C H 0.5573 -0.2164 0.2639 0.102 Uiso 0.50 1 calc PR A 2
C51R C 0.4774(10) -0.4078(9) 0.2381(6) 0.034(2) Uani 0.50 1 d P A 2
H51A H 0.4751 -0.4928 0.2610 0.051 Uiso 0.50 1 calc PR A 2
H51B H 0.5900 -0.4078 0.2100 0.051 Uiso 0.50 1 calc PR A 2
H51C H 0.4076 -0.3648 0.1898 0.051 Uiso 0.50 1 calc PR A 2
C61R C 0.4957(14) -0.4239(15) 0.4034(7) 0.074(4) Uani 0.50 1 d P A 2
H61A H 0.4126 -0.4102 0.4608 0.111 Uiso 0.50 1 calc PR A 2
H61B H 0.5876 -0.3981 0.4045 0.111 Uiso 0.50 1 calc PR A 2
H61C H 0.5348 -0.5115 0.4018 0.111 Uiso 0.50 1 calc PR A 2
C7R C 0.1226(5) -0.2336(4) 0.2789(4) 0.0502(13) Uani 1 1 d . . .
C8R C 0.1461(6) -0.1693(4) 0.1828(4) 0.0579(15) Uani 1 1 d . A .
H8RA H 0.2507 -0.1763 0.1435 0.069 Uiso 1 1 calc R . .
N9R N 0.0078(5) -0.0990(3) 0.1538(3) 0.0571(12) Uani 1 1 d . . .
N10R N -0.1119(4) -0.1143(3) 0.2324(3) 0.0512(11) Uani 1 1 d . A .
C11R C -0.2807(6) -0.0460(4) 0.2253(4) 0.0756(19) Uani 1 1 d . . .
H11A H -0.2866 0.0067 0.1615 0.113 Uiso 1 1 calc R A .
H11B H -0.3279 0.0051 0.2732 0.113 Uiso 1 1 calc R . .
H11C H -0.3422 -0.1034 0.2363 0.113 Uiso 1 1 calc R . .
C12R C -0.0468(6) -0.1936(4) 0.3063(4) 0.0477(13) Uani 1 1 d . A .
H12A H -0.1063 -0.2185 0.3674 0.057 Uiso 1 1 calc R . .
C1W C -0.1191(15) -0.8634(12) 0.3143(9) 0.086(4) Uani 0.50 1 d PD . 1
H1WA H -0.2029 -0.8013 0.2820 0.129 Uiso 0.50 1 d PR . 1
H1WB H -0.0257 -0.8948 0.2682 0.129 Uiso 0.50 1 d PR . 1
H1WC H -0.1602 -0.9292 0.3528 0.129 Uiso 0.50 1 d PR . 1
C2W C -0.0738(12) -0.8131(8) 0.3722(7) 0.051(3) Uani 0.50 1 d PD . 1
H2WA H -0.1686 -0.7801 0.4169 0.061 Uiso 0.50 1 d PR . 1
H2WB H -0.0356 -0.7461 0.3333 0.061 Uiso 0.50 1 d PR . 1
C3W C 0.0529(18) -0.8995(13) 0.4293(9) 0.130(6) Uani 0.50 1 d PD . 1
H3WA H 0.0874 -0.8560 0.4610 0.156 Uiso 0.50 1 d PR . 1
H3WB H 0.1457 -0.9360 0.3850 0.156 Uiso 0.50 1 d PR . 1
C4W C 0.0000 -1.0000 0.5000 0.171(6) Uani 1 2 d SD . 1
H4WA H -0.0115 -1.0542 0.4673 0.205 Uiso 0.50 1 d PR . 1
H4WB H -0.1060 -0.9637 0.5350 0.205 Uiso 0.50 1 d PR . 1
C5W C 0.1132(15) -1.0698(13) 0.5629(9) 0.139(7) Uani 0.50 1 d PD . 1
H5WA H 0.2153 -1.0523 0.5443 0.166 Uiso 0.50 1 d PR . 1
H5WB H 0.1333 -1.1565 0.5719 0.166 Uiso 0.50 1 d PR . 1
C6W C 0.058(3) -1.1648(19) 0.6389(15) 0.56(4) Uani 0.50 1 d PD . 1
H6WA H -0.0187 -1.0851 0.6214 0.671 Uiso 0.50 1 d PR . 1
H6WB H 0.1244 -1.1600 0.6783 0.671 Uiso 0.50 1 d PR . 1
C7W C -0.0853(15) -1.1024(12) 0.7047(8) 0.097(4) Uani 0.50 1 d PD . 1
H7WA H -0.1565 -1.0806 0.7622 0.145 Uiso 0.50 1 d PR . 1
H7WB H -0.1485 -1.1062 0.6631 0.145 Uiso 0.50 1 d PR . 1
H7WC H -0.0052 -1.1812 0.7201 0.145 Uiso 0.50 1 d PR . 1

loop_
_atom_site_aniso_label
_atom_site_aniso_U_11
_atom_site_aniso_U_22
_atom_site_aniso_U_33
_atom_site_aniso_U_23
_atom_site_aniso_U_13
_atom_site_aniso_U_12
Cu1 0.0298(4) 0.0457(5) 0.0275(4) -0.0138(4) -0.0016(3) -0.0079(4)
O1 0.0302(16) 0.0478(18) 0.0308(16) -0.0201(14) -0.0016(13) -0.0054(14)
C1 0.026(3) 0.099(4) 0.077(4) -0.063(4) -0.010(3) 0.002(3)
F1 0.043(3) 0.050(4) 0.066(4) -0.027(3) -0.028(3) 0.007(3)
F2 0.041(4) 0.030(4) 0.203(10) 0.022(5) 0.006(5) -0.008(3)
F3 0.046(4) 0.059(5) 0.057(6) -0.033(4) -0.013(4) 0.005(4)
F1A 0.102(8) 0.057(6) 0.032(4) -0.011(4) -0.014(4) 0.030(5)
F2A 0.113(8) 0.057(6) 0.037(5) -0.019(4) 0.008(4) 0.016(5)
F3A 0.045(4) 0.098(6) 0.117(7) -0.027(5) -0.019(4) 0.011(4)
C2 0.030(2) 0.052(3) 0.043(3) -0.021(2) -0.007(2) -0.010(2)
C3 0.031(2) 0.064(3) 0.038(3) -0.030(2) -0.003(2) -0.004(2)
C4 0.035(2) 0.060(3) 0.031(2) -0.020(2) -0.001(2) -0.019(2)
C5 0.040(3) 0.079(4) 0.043(3) -0.031(3) -0.006(3) -0.005(3)
F5 0.186(11) 0.113(9) 0.097(7) -0.048(6) -0.088(8) -0.009(8)
F5A 0.062(4) 0.052(4) 0.084(6) -0.024(4) -0.045(4) -0.017(4)
F6A 0.037(4) 0.046(4) 0.044(5) -0.022(3) -0.012(3) 0.000(4)
F4 0.051(2) 0.151(3) 0.0357(17) -0.0133(19) -0.0020(15) 0.006(2)
F6 0.079(7) 0.090(8) 0.034(5) -0.036(5) -0.020(4) 0.033(6)
O2 0.0321(16) 0.0470(18) 0.0312(17) -0.0164(14) -0.0033(13) -0.0063(14)
Cu2 0.0310(4) 0.0248(4) 0.0592(6) 0.0035(4) 0.0082(4) -0.0046(4)
O3 0.0305(17) 0.0243(16) 0.063(2) -0.0022(15) 0.0075(15) -0.0054(14)
C6 0.054(3) 0.037(3) 0.037(3) -0.002(2) -0.007(3) 0.003(3)
F7 0.053(4) 0.032(4) 0.045(4) -0.015(3) 0.003(3) -0.006(3)
F8 0.029(4) 0.036(4) 0.067(6) -0.007(4) 0.010(4) -0.013(3)
F9 0.084(2) 0.0421(16) 0.0612(18) -0.0246(14) -0.0386(16) 0.0119(15)
F8A 0.028(4) 0.027(4) 0.035(4) -0.003(3) -0.007(3) -0.002(3)
F7A 0.095(7) 0.040(5) 0.055(6) -0.008(4) 0.037(5) -0.003(4)
C7 0.039(3) 0.036(3) 0.016(2) 0.0027(19) -0.0013(19) 0.000(2)
C8 0.067(3) 0.034(3) 0.032(3) 0.002(2) -0.023(2) -0.009(2)
C9 0.042(3) 0.045(3) 0.034(3) 0.023(2) -0.012(2) -0.010(2)
C10 0.085(5) 0.081(5) 0.085(5) 0.022(4) -0.048(5) -0.025(5)
F10 0.072(5) 0.062(5) 0.074(6) 0.004(4) -0.029(4) -0.044(4)
F11 0.039(3) 0.106(5) 0.018(3) -0.018(3) 0.006(2) -0.040(3)
F12 0.220(10) 0.396(18) 0.129(9) 0.068(10) -0.103(8) -0.220(12)
F10A 0.062(5) 0.092(8) 0.067(7) -0.019(6) -0.039(5) 0.014(5)
F11A 0.022(4) 0.077(7) 0.51(3) -0.137(12) -0.023(11) -0.002(5)
F12A 0.052(4) 0.106(6) 0.032(3) -0.014(4) -0.017(3) 0.007(4)
O4 0.0361(18) 0.0347(19) 0.059(2) 0.0114(17) 0.0070(16) -0.0039(16)
O1R 0.0446(19) 0.077(2) 0.057(2) -0.0101(19) -0.0095(18) -0.0281(18)
C2R 0.043(3) 0.085(4) 0.052(3) -0.014(3) -0.004(3) -0.035(3)
C3R 0.040(3) 0.112(5) 0.049(3) -0.014(3) -0.005(3) -0.043(3)
C4R 0.039(7) 0.225(19) 0.034(7) -0.041(9) -0.006(6) 0.017(10)
C5R 0.054(9) 0.047(9) 0.55(5) 0.088(17) -0.007(19) -0.012(8)
C6R 0.045(7) 0.126(12) 0.257(19) -0.141(13) -0.074(10) 0.017(8)
C41R 0.032(6) 0.132(12) 0.060(8) -0.059(7) 0.010(5) -0.032(7)
C51R 0.023(4) 0.061(7) 0.011(5) 0.012(4) -0.002(4) -0.020(5)
C61R 0.045(6) 0.167(14) 0.038(6) -0.058(8) 0.003(5) -0.043(8)
C7R 0.034(3) 0.057(3) 0.060(3) -0.003(3) -0.003(2) -0.026(2)
C8R 0.038(3) 0.056(3) 0.067(4) 0.000(3) 0.011(3) -0.024(3)
N9R 0.031(2) 0.040(2) 0.075(3) -0.001(2) 0.014(2) -0.0065(19)
N10R 0.032(2) 0.033(2) 0.069(3) -0.005(2) 0.016(2) -0.0116(18)
C11R 0.040(3) 0.036(3) 0.096(4) 0.014(3) 0.020(3) 0.007(2)
C12R 0.048(3) 0.039(3) 0.055(3) -0.008(2) 0.002(3) -0.023(2)
C1W 0.091(9) 0.105(10) 0.070(9) -0.038(8) 0.022(7) -0.052(8)
C2W 0.053(6) 0.039(6) 0.065(8) 0.008(5) -0.029(6) -0.021(5)
C3W 0.169(15) 0.167(15) 0.085(11) 0.024(10) -0.060(11) -0.103(13)
C4W 0.190(11) 0.220(14) 0.125(9) 0.083(9) -0.127(9) -0.111(11)
C5W 0.100(11) 0.155(15) 0.143(15) 0.062(12) -0.060(11) -0.063(11)
C6W 0.63(6) 1.07(10) 0.18(4) 0.04(5) 0.09(4) -0.73(7)
C7W 0.090(10) 0.153(12) 0.053(8) -0.053(8) 0.007(7) -0.035(9)

loop_
_atom_type_symbol
_atom_type_description
_atom_type_scat_dispersion_real
_atom_type_scat_dispersion_imag
_atom_type_scat_source
C C 0.0033 0.0016 'International Tables Vol C Tables 4.2.6.8 and 6.1.1.4'
H H 0.0000 0.0000 'International Tables Vol C Tables 4.2.6.8 and 6.1.1.4'
N N 0.0061 0.0033 'International Tables Vol C Tables 4.2.6.8 and 6.1.1.4'
O O 0.0106 0.0060 'International Tables Vol C Tables 4.2.6.8 and 6.1.1.4'
F F 0.0171 0.0103 'International Tables Vol C Tables 4.2.6.8 and 6.1.1.4'
Cu Cu 0.3201 1.2651 'International Tables Vol C Tables 4.2.6.8 and 6.1.1.4'

loop_
_geom_angle_atom_site_label_1
_geom_angle_atom_site_label_2
_geom_angle_atom_site_label_3
_geom_angle
_geom_angle_site_symmetry_1
_geom_angle_site_symmetry_3
O1 Cu1 O1 180.0 . 2_546
O1 Cu1 O2 87.49(11) . 2_546
O1 Cu1 O2 92.51(11) 2_546 2_546
O1 Cu1 O2 92.51(11) . .
O1 Cu1 O2 87.49(11) 2_546 .
O2 Cu1 O2 180.0 2_546 .
O1 Cu1 O1R 90.75(11) . 2_546
O1 Cu1 O1R 89.25(11) 2_546 2_546
O2 Cu1 O1R 84.66(11) 2_546 2_546
O2 Cu1 O1R 95.34(11) . 2_546
O1 Cu1 O1R 89.25(11) . .
O1 Cu1 O1R 90.74(11) 2_546 .
O2 Cu1 O1R 95.34(11) 2_546 .
O2 Cu1 O1R 84.66(11) . .
O1R Cu1 O1R 180.0 2_546 .
C2 O1 Cu1 124.5(3) . .
F1A C1 F3 117.5(8) . .
F1A C1 F1 64.0(7) . .
F3 C1 F1 116.9(7) . .
F1A C1 F2A 132.8(8) . .
F3 C1 F2A 18.1(10) . .
F1 C1 F2A 111.9(8) . .
F1A C1 F2 39.6(7) . .
F3 C1 F2 92.2(8) . .
F1 C1 F2 102.3(7) . .
F2A C1 F2 110.3(8) . .
F1A C1 C2 116.0(6) . .
F3 C1 C2 116.8(6) . .
F1 C1 C2 115.2(5) . .
F2A C1 C2 107.9(7) . .
F2 C1 C2 109.1(5) . .
F1A C1 F3A 107.5(8) . .
F3 C1 F3A 97.4(7) . .
F1 C1 F3A 43.5(4) . .
F2A C1 F3A 82.9(8) . .
F2 C1 F3A 144.8(7) . .
C2 C1 F3A 96.6(5) . .
F3A F1 F1A 133.2(8) . .
F3A F1 C1 82.9(7) . .
F1A F1 C1 50.3(4) . .
F1A F2 C1 46.9(6) . .
F2 F1A C1 93.5(11) . .
F2 F1A F1 154.2(11) . .
C1 F1A F1 65.7(7) . .
F1 F3A C1 53.6(5) . .
O1 C2 C3 128.1(4) . .
O1 C2 C1 112.0(4) . .
C3 C2 C1 119.8(4) . .
C4 C3 C2 121.2(4) . .
C4 C3 H3A 119.4 . .
C2 C3 H3A 119.4 . .
O2 C4 C3 128.0(4) . .
O2 C4 C5 114.4(4) . .
C3 C4 C5 117.5(4) . .
F6 C5 F5A 95.4(10) . .
F6 C5 F4 106.6(8) . .
F5A C5 F4 112.7(7) . .
F6 C5 F5 110.9(10) . .
F5A C5 F5 16.9(9) . .
F4 C5 F5 100.6(7) . .
F6 C5 F6A 6.9(12) . .
F5A C5 F6A 101.3(7) . .
F4 C5 F6A 107.2(6) . .
F5 C5 F6A 117.2(8) . .
F6 C5 C4 116.6(8) . .
F5A C5 C4 112.4(7) . .
F4 C5 C4 112.1(4) . .
F5 C5 C4 108.9(7) . .
F6A C5 C4 110.5(6) . .
C4 O2 Cu1 123.4(3) . .
O3 Cu2 O3 180.0 . 2
O3 Cu2 O4 88.35(12) . 2
O3 Cu2 O4 91.65(12) 2 2
O3 Cu2 O4 91.65(12) . .
O3 Cu2 O4 88.35(12) 2 .
O4 Cu2 O4 180.0 2 .
O3 Cu2 N9R 86.89(13) . 2
O3 Cu2 N9R 93.11(13) 2 2
O4 Cu2 N9R 86.71(13) 2 2
O4 Cu2 N9R 93.29(13) . 2
O3 Cu2 N9R 93.11(13) . .
O3 Cu2 N9R 86.89(13) 2 .
O4 Cu2 N9R 93.29(13) 2 .
O4 Cu2 N9R 86.71(13) . .
N9R Cu2 N9R 180.0 2 .
C7 O3 Cu2 125.1(3) . .
F8 C6 F7A 109.7(7) . .
F8 C6 F9 112.5(6) . .
F7A C6 F9 94.7(5) . .
F8 C6 F8A 18.0(7) . .
F7A C6 F8A 126.1(7) . .
F9 C6 F8A 101.2(5) . .
F8 C6 F7 88.2(6) . .
F7A C6 F7 27.1(6) . .
F9 C6 F7 118.9(5) . .
F8A C6 F7 106.1(7) . .
F8 C6 C7 113.0(6) . .
F7A C6 C7 112.1(5) . .
F9 C6 C7 113.5(4) . .
F8A C6 C7 107.8(5) . .
F7 C6 C7 108.3(5) . .
F7A F7 C6 69.7(15) . .
F7 F7A C6 83.2(16) . .
O3 C7 C8 129.3(4) . .
O3 C7 C6 112.5(4) . .
C8 C7 C6 118.3(4) . .
C7 C8 C9 121.8(4) . .
C7 C8 H8A 119.1 . .
C9 C8 H8A 119.1 . .
O4 C9 C8 129.1(5) . .
O4 C9 C10 109.3(5) . .
C8 C9 C10 121.6(5) . .
F11A C10 F10A 104.6(12) . .
F11A C10 F12A 60.9(12) . .
F10A C10 F12A 109.8(8) . .
F11A C10 F11 49.7(15) . .
F10A C10 F11 118.3(8) . .
F12A C10 F11 101.3(7) . .
F11A C10 F10 106.5(10) . .
F10A C10 F10 23.6(6) . .
F12A C10 F10 131.9(7) . .
F11 C10 F10 101.0(6) . .
F11A C10 C9 143.0(12) . .
F10A C10 C9 112.3(9) . .
F12A C10 C9 106.7(6) . .
F11 C10 C9 107.4(6) . .
F10 C10 C9 106.4(6) . .
F11A C10 F12 101.1(15) . .
F10A C10 F12 61.6(8) . .
F12A C10 F12 56.8(6) . .
F11 C10 F12 150.7(7) . .
F10 C10 F12 84.7(8) . .
C9 C10 F12 98.2(6) . .
F10A F10 C10 49.1(17) . .
F11A F11 C10 39.3(5) . .
F10A F12 F12A 89.1(8) . .
F10A F12 C10 44.5(5) . .
F12A F12 C10 50.4(6) . .
F10 F10A C10 107(2) . .
F10 F10A F12 167.7(19) . .
C10 F10A F12 73.9(9) . .
F10 F10A F11A 108.8(19) . .
C10 F10A F11A 31.8(5) . .
F12 F10A F11A 79.0(10) . .
C10 F11A F11 91.0(16) . .
C10 F11A F12A 76.8(13) . .
F11 F11A F12A 138.9(12) . .
C10 F11A F10A 43.6(9) . .
F11 F11A F10A 107.7(11) . .
F12A F11A F10A 90.3(12) . .
F11A F12A C10 42.3(5) . .
F11A F12A F12 100.7(10) . .
C10 F12A F12 72.8(7) . .
C9 O4 Cu2 122.9(3) . .
C2R O1R Cu1 144.5(3) . .
O1R C2R C7R 119.8(4) . .
O1R C2R C3R 117.9(5) . .
C7R C2R C3R 122.3(4) . .
C6R C3R C51R 135.8(9) . .
C6R C3R C2R 112.8(7) . .
C51R C3R C2R 109.1(5) . .
C6R C3R C61R 65.9(9) . .
C51R C3R C61R 113.5(7) . .
C2R C3R C61R 108.1(5) . .
C6R C3R C5R 111.1(12) . .
C51R C3R C5R 64.8(12) . .
C2R C3R C5R 110.7(7) . .
C61R C3R C5R 51.1(11) . .
C6R C3R C41R 41.5(9) . .
C51R C3R C41R 115.3(6) . .
C2R C3R C41R 102.8(5) . .
C61R C3R C41R 107.3(7) . .
C5R C3R C41R 144.3(8) . .
C6R C3R C4R 107.2(12) . .
C51R C3R C4R 39.0(7) . .
C2R C3R C4R 115.4(5) . .
C61R C3R C4R 134.3(7) . .
C5R C3R C4R 98.8(12) . .
C41R C3R C4R 76.7(8) . .
C3R C4R H4RA 109.5 . .
C3R C4R H4RB 109.5 . .
H4RA C4R H4RB 109.5 . .
C3R C4R H4RC 109.5 . .
H4RA C4R H4RC 109.5 . .
H4RB C4R H4RC 109.5 . .
C3R C5R H5RA 109.5 . .
C3R C5R H5RB 109.5 . .
H5RA C5R H5RB 109.5 . .
C3R C5R H5RC 109.5 . .
H5RA C5R H5RC 109.5 . .
H5RB C5R H5RC 109.5 . .
C3R C6R H6RA 109.5 . .
C3R C6R H6RB 109.5 . .
H6RA C6R H6RB 109.5 . .
C3R C6R H6RC 109.5 . .
H6RA C6R H6RC 109.5 . .
H6RB C6R H6RC 109.5 . .
C3R C41R H41A 109.5 . .
C3R C41R H41B 109.5 . .
H41A C41R H41B 109.5 . .
C3R C41R H41C 109.5 . .
H41A C41R H41C 109.5 . .
H41B C41R H41C 109.5 . .
C3R C51R H51A 109.5 . .
C3R C51R H51B 109.5 . .
H51A C51R H51B 109.5 . .
C3R C51R H51C 109.5 . .
H51A C51R H51C 109.5 . .
H51B C51R H51C 109.5 . .
C3R C61R H61A 109.5 . .
C3R C61R H61B 109.5 . .
H61A C61R H61B 109.5 . .
C3R C61R H61C 109.5 . .
H61A C61R H61C 109.5 . .
H61B C61R H61C 109.5 . .
C12R C7R C8R 102.6(4) . .
C12R C7R C2R 123.7(4) . .
C8R C7R C2R 133.7(4) . .
N9R C8R C7R 113.0(4) . .
N9R C8R H8RA 123.5 . .
C7R C8R H8RA 123.5 . .
C8R N9R N10R 104.5(4) . .
C8R N9R Cu2 121.9(3) . .
N10R N9R Cu2 133.2(3) . .
C12R N10R N9R 111.2(4) . .
C12R N10R C11R 130.0(4) . .
N9R N10R C11R 118.8(4) . .
N10R C11R H11A 109.5 . .
N10R C11R H11B 109.5 . .
H11A C11R H11B 109.5 . .
N10R C11R H11C 109.5 . .
H11A C11R H11C 109.5 . .
H11B C11R H11C 109.5 . .
N10R C12R C7R 108.7(4) . .
N10R C12R H12A 125.7 . .
C7R C12R H12A 125.7 . .
C6W C1W C2W 10.4(12) 2_536 .
C6W C1W C7W 59.9(11) 2_536 2_536
C2W C1W C7W 69.3(8) . 2_536
C6W C1W C5W 55.6(10) 2_536 2_536
C2W C1W C5W 57.2(8) . 2_536
C7W C1W C5W 88.2(7) 2_536 2_536
C6W C1W H1WA 118.8 2_536 .
C2W C1W H1WA 109.6 . .
C7W C1W H1WA 133.2 2_536 .
C5W C1W H1WA 132.3 2_536 .
C6W C1W H1WB 100.8 2_536 .
C2W C1W H1WB 109.6 . .
C7W C1W H1WB 41.4 2_536 .
C5W C1W H1WB 118.2 2_536 .
H1WA C1W H1WB 109.5 . .
C6W C1W H1WC 108.3 2_536 .
C2W C1W H1WC 109.3 . .
C7W C1W H1WC 114.8 2_536 .
C5W C1W H1WC 52.7 2_536 .
H1WA C1W H1WC 109.5 . .
H1WB C1W H1WC 109.5 . .
C1W C2W C3W 115.9(10) . .
C1W C2W C5W 74.2(9) . 2_536
C3W C2W C5W 64.2(7) . 2_536
C1W C2W C7W 63.2(8) . 2_536
C3W C2W C7W 72.4(8) . 2_536
C5W C2W C7W 92.9(8) 2_536 2_536
C1W C2W C6W 41(6) . 2_536
C3W C2W C6W 79(5) . 2_536
C5W C2W C6W 70(4) 2_536 2_536
C7W C2W C6W 29(5) 2_536 2_536
C1W C2W H2WA 108.9 . .
C3W C2W H2WA 106.6 . .
C5W C2W H2WA 77.0 2_536 .
C7W C2W H2WA 168.9 2_536 .
C6W C2W H2WA 140.5 2_536 .
C1W C2W H2WB 108.6 . .
C3W C2W H2WB 108.9 . .
C5W C2W H2WB 172.9 2_536 .
C7W C2W H2WB 82.8 2_536 .
C6W C2W H2WB 107.3 2_536 .
H2WA C2W H2WB 107.7 . .
C2W C3W C4W 113.8(9) . .
C2W C3W C5W 59.9(7) . 2_536
C4W C3W C5W 54.5(6) . 2_536
C2W C3W C7W 60.3(7) . 2_536
C4W C3W C7W 118.7(10) . 2_536
C5W C3W C7W 84.9(8) 2_536 2_536
C2W C3W H3WA 110.8 . .
C4W C3W H3WA 109.4 . .
C5W C3W H3WA 136.1 2_536 .
C7W C3W H3WA 130.4 2_536 .
C2W C3W H3WB 106.8 . .
C4W C3W H3WB 108.0 . .
C5W C3W H3WB 116.0 2_536 .
C7W C3W H3WB 47.2 2_536 .
H3WA C3W H3WB 107.8 . .
C5W C4W C5W 179.998(2) 2_536 .
C5W C4W C3W 112.4(6) 2_536 2_536
C5W C4W C3W 67.6(6) . 2_536
C5W C4W C3W 67.6(6) 2_536 .
C5W C4W C3W 112.4(6) . .
C3W C4W C3W 179.999(3) 2_536 .
C5W C4W H4WA 71.3 2_536 .
C5W C4W H4WA 108.7 . .
C3W C4W H4WA 70.6 2_536 .
C3W C4W H4WA 109.4 . .
C5W C4W H4WB 69.3 2_536 .
C5W C4W H4WB 110.7 . .
C3W C4W H4WB 72.2 2_536 .
C3W C4W H4WB 107.8 . .
H4WA C4W H4WB 107.7 . .
C4W C5W C6W 113.7(15) . .
C4W C5W C2W 113.2(10) . 2_536
C6W C5W C2W 11.7(12) . 2_536
C4W C5W C3W 57.9(6) . 2_536
C6W C5W C3W 56.0(13) . 2_536
C2W C5W C3W 55.9(7) 2_536 2_536
C4W C5W C1W 141.0(10) . 2_536
C6W C5W C1W 40.7(15) . 2_536
C2W C5W C1W 48.6(5) 2_536 2_536
C3W C5W C1W 91.6(8) 2_536 2_536
C4W C5W H5WA 114.1 . .
C6W C5W H5WA 131.8 . .
C2W C5W H5WA 129.2 2_536 .
C3W C5W H5WA 167.8 2_536 .
C1W C5W H5WA 99.4 2_536 .
C4W C5W H5WB 111.7 . .
C6W C5W H5WB 44.7 . .
C2W C5W H5WB 33.1 2_536 .
C3W C5W H5WB 68.5 2_536 .
C1W C5W H5WB 72.1 2_536 .
H5WA C5W H5WB 109.8 . .
C1W C6W C7W 77.4(18) 2_536 .
C1W C6W C5W 84(2) 2_536 .
C7W C6W C5W 108.5(15) . .
C1W C6W C2W 128(7) 2_536 2_536
C7W C6W C2W 146(7) . 2_536
C5W C6W C2W 98(4) . 2_536
C1W C6W H6WA 96.6 2_536 .
C7W C6W H6WA 54.7 . .
C5W C6W H6WA 60.3 . .
C2W C6W H6WA 129.3 2_536 .
C1W C6W H6WB 12.8 2_536 .
C7W C6W H6WB 86.3 . .
C5W C6W H6WB 89.4 . .
C2W C6W H6WB 116.2 2_536 .
H6WA C6W H6WB 109.3 . .
C6W C7W C1W 42.7(15) . 2_536
C6W C7W C2W 5.9(14) . 2_536
C1W C7W C2W 47.5(5) 2_536 2_536
C6W C7W C3W 48.4(12) . 2_536
C1W C7W C3W 84.7(7) 2_536 2_536
C2W C7W C3W 47.3(5) 2_536 2_536
C6W C7W H7WA 161.2 . .
C1W C7W H7WA 123.9 2_536 .
C2W C7W H7WA 160.5 2_536 .
C3W C7W H7WA 149.8 2_536 .
C6W C7W H7WB 84.7 . .
C1W C7W H7WB 126.5 2_536 .
C2W C7W H7WB 80.8 2_536 .
C3W C7W H7WB 44.1 2_536 .
H7WA C7W H7WB 109.5 . .
C6W C7W H7WC 52.7 . .
C1W C7W H7WC 51.8 2_536 .
C2W C7W H7WC 51.0 2_536 .
C3W C7W H7WC 95.7 2_536 .
H7WA C7W H7WC 109.5 . .
H7WB C7W H7WC 109.5 . .

loop_
_geom_bond_atom_site_label_1
_geom_bond_atom_site_label_2
_geom_bond_distance
_geom_bond_site_symmetry_2
Cu1 O1 1.934(3) .
Cu1 O1 1.934(3) 2_546
Cu1 O2 1.944(3) 2_546
Cu1 O2 1.944(3) .
Cu1 O1R 2.409(3) 2_546
Cu1 O1R 2.409(3) .
O1 C2 1.262(5) .
C1 F1A 1.083(8) .
C1 F3 1.258(12) .
C1 F1 1.282(8) .
C1 F2A 1.349(14) .
C1 F2 1.480(10) .
C1 C2 1.558(7) .
C1 F3A 1.580(10) .
F1 F3A 1.096(8) .
F1 F1A 1.264(11) .
F2 F1A 0.946(11) .
C2 C3 1.386(6) .
C3 C4 1.384(6) .
C3 H3A 0.9500 .
C4 O2 1.268(5) .
C4 C5 1.535(6) .
C5 F6 1.170(12) .
C5 F5A 1.280(12) .
C5 F4 1.319(5) .
C5 F5 1.372(16) .
C5 F6A 1.462(11) .
Cu2 O3 1.950(3) .
Cu2 O3 1.950(3) 2
Cu2 O4 2.054(3) 2
Cu2 O4 2.054(3) .
Cu2 N9R 2.262(4) 2
Cu2 N9R 2.262(4) .
O3 C7 1.249(5) .
C6 F8 1.318(13) .
C6 F7A 1.323(11) .
C6 F9 1.333(5) .
C6 F8A 1.363(12) .
C6 F7 1.400(10) .
C6 C7 1.532(6) .
F7 F7A 0.642(14) .
C7 C8 1.387(6) .
C8 C9 1.402(6) .
C8 H8A 0.9500 .
C9 O4 1.231(5) .
C9 C10 1.551(8) .
C10 F11A 0.917(9) .
C10 F10A 1.197(13) .
C10 F12A 1.326(9) .
C10 F11 1.447(10) .
C10 F10 1.513(12) .
C10 F12 1.643(14) .
F10 F10A 0.634(11) .
F11 F11A 1.10(2) .
F12 F10A 1.504(14) .
F12 F12A 1.439(17) .
F10A F11A 1.682(14) .
F11A F12A 1.190(17) .
O1R C2R 1.251(5) .
C2R C7R 1.451(6) .
C2R C3R 1.538(6) .
C3R C6R 1.306(13) .
C3R C51R 1.392(10) .
C3R C61R 1.545(13) .
C3R C5R 1.603(14) .
C3R C41R 1.654(14) .
C3R C4R 1.649(12) .
C4R H4RA 0.9800 .
C4R H4RB 0.9800 .
C4R H4RC 0.9800 .
C5R H5RA 0.9800 .
C5R H5RB 0.9800 .
C5R H5RC 0.9800 .
C6R H6RA 0.9800 .
C6R H6RB 0.9800 .
C6R H6RC 0.9800 .
C41R H41A 0.9800 .
C41R H41B 0.9800 .
C41R H41C 0.9800 .
C51R H51A 0.9800 .
C51R H51B 0.9800 .
C51R H51C 0.9800 .
C61R H61A 0.9800 .
C61R H61B 0.9800 .
C61R H61C 0.9800 .
C7R C12R 1.392(6) .
C7R C8R 1.417(6) .
C8R N9R 1.316(6) .
C8R H8RA 0.9500 .
N9R N10R 1.379(5) .
N10R C12R 1.336(6) .
N10R C11R 1.443(6) .
C11R H11A 0.9800 .
C11R H11B 0.9800 .
C11R H11C 0.9800 .
C12R H12A 0.9500 .
C1W C6W 1.17(4) 2_536
C1W C2W 1.387(12) .
C1W C7W 1.679(17) 2_536
C1W C5W 1.779(17) 2_536
C1W H1WA 0.9600 .
C1W H1WB 0.9600 .
C1W H1WC 0.9600 .
C2W C3W 1.490(12) .
C2W C5W 1.555(16) 2_536
C2W C7W 1.761(16) 2_536
C2W C6W 0.32(3) 2_536
C2W H2WA 0.9600 .
C2W H2WB 0.9600 .
C3W C4W 1.483(12) .
C3W C5W 1.619(18) 2_536
C3W C7W 1.933(18) 2_536
C3W H3WA 0.9600 .
C3W H3WB 0.9600 .
C4W C5W 1.425(11) 2_536
C4W C5W 1.425(11) .
C4W C3W 1.483(12) 2_536
C4W H4WA 0.9599 .
C4W H4WB 0.9600 .
C5W C6W 1.478(16) .
C5W C2W 1.555(16) 2_536
C5W C3W 1.619(18) 2_536
C5W C1W 1.779(17) 2_536
C5W H5WA 0.9600 .
C5W H5WB 0.9599 .
C6W C1W 1.17(4) 2_536
C6W C7W 1.488(19) .
C6W C2W 0.32(3) 2_536
C6W H6WA 0.9601 .
C6W H6WB 0.9600 .
C7W C1W 1.679(17) 2_536
C7W C2W 1.761(16) 2_536
C7W C3W 1.933(18) 2_536
C7W H7WA 0.9601 .
C7W H7WB 0.9600 .
C7W H7WC 0.9601 .
